data_1558756
loop_
_publ_author_name
'He\&s, Merlin'
'Stennett, Thomas'
'Fantuzzi, Felipe'
'Bertermann, R\"udiger'
'Schock, Marvin'
'Sch\"afer, Marius'
'Thiess, Torsten'
'Braunschweig, Holger'

_publ_section_title
;
 Diverse Ring-Opening Reactions of Rhodium \h4-Azaborete Complexes
;
_journal_name_full 'Chemical Science'
_journal_paper_doi 10.1039/D0SC02283G
_journal_year 2020
_chemical_formula_moiety 'C28 H47 B Cl N P Rh'
_chemical_formula_sum 'C28 H47 B Cl N P Rh'
_chemical_formula_weight 577.80
_space_group_crystal_system monoclinic
_space_group_IT_number 14
_space_group_name_Hall '-P 2yn'
_space_group_name_H-M_alt 'P 1 21/n 1'
_atom_sites_solution_hydrogens geom
_atom_sites_solution_primary dual
_atom_sites_solution_secondary difmap
_audit_creation_method SHELXL-2017/1
_audit_update_record
;
2020-04-15 deposited with the CCDC.	2020-07-23 downloaded from the CCDC.
;
_cell_angle_alpha 90
_cell_angle_beta 115.848(10)
_cell_angle_gamma 90
_cell_formula_units_Z 4
_cell_length_a 17.729(7)
_cell_length_b 9.767(4)
_cell_length_c 19.228(8)
_cell_measurement_reflns_used 9205
_cell_measurement_temperature 100(2)
_cell_measurement_theta_max 26.78
_cell_measurement_theta_min 2.46
_cell_volume 2996(2)
_computing_cell_refinement 'Saint+ ver. V8.37A (Bruker AXS)'
_computing_data_collection 'APEX2 ver. 2014.9 (Bruker AXS)'
_computing_data_reduction 'Saint+ ver. V8.37A (Bruker AXS)'
_computing_molecular_graphics 'ShelXLe (Huebschle et all, 2011)'
_computing_publication_material 'SHELXL-2017/1 (Sheldrick, 2017)'
_computing_structure_refinement 'SHELXL-2017/1 (Sheldrick, 2017)'
_computing_structure_solution 'SHELXT (Sheldrick, 2014)'
_diffrn_ambient_temperature 100(2)
_diffrn_detector 'CCD area detector (Apex2)'
_diffrn_detector_area_resol_mean 8.333
_diffrn_measured_fraction_theta_full 1.000
_diffrn_measured_fraction_theta_max 1.000
_diffrn_measurement_device_type 'Bruker X8-APEX II'
_diffrn_measurement_method '\f and \w scans'
_diffrn_radiation_monochromator 'multi-layer mirror'
_diffrn_radiation_type MoK\a
_diffrn_radiation_wavelength 0.71073
_diffrn_reflns_av_R_equivalents 0.0313
_diffrn_reflns_av_unetI/netI 0.0223
_diffrn_reflns_Laue_measured_fraction_full 1.000
_diffrn_reflns_Laue_measured_fraction_max 1.000
_diffrn_reflns_limit_h_max 22
_diffrn_reflns_limit_h_min -22
_diffrn_reflns_limit_k_max 12
_diffrn_reflns_limit_k_min -11
_diffrn_reflns_limit_l_max 24
_diffrn_reflns_limit_l_min -24
_diffrn_reflns_number 29577
_diffrn_reflns_point_group_measured_fraction_full 1.000
_diffrn_reflns_point_group_measured_fraction_max 1.000
_diffrn_reflns_theta_full 26.000
_diffrn_reflns_theta_max 26.373
_diffrn_reflns_theta_min 1.305
_diffrn_source 'rotating-anode (Nonius FR-591)'
_exptl_absorpt_coefficient_mu 0.728
_exptl_absorpt_correction_T_max 0.7454
_exptl_absorpt_correction_T_min 0.6624
_exptl_absorpt_correction_type multi-scan
_exptl_absorpt_process_details 'SadAbs 2016/2 (Bruker AXS)'
_exptl_crystal_colour orange
_exptl_crystal_density_diffrn 1.281
_exptl_crystal_description block
_exptl_crystal_F_000 1216
_exptl_crystal_size_max 0.299
_exptl_crystal_size_mid 0.246
_exptl_crystal_size_min 0.224
_refine_diff_density_max 0.837
_refine_diff_density_min -0.289
_refine_diff_density_rms 0.061
_refine_ls_extinction_method none
_refine_ls_goodness_of_fit_ref 1.064
_refine_ls_hydrogen_treatment constr
_refine_ls_matrix_type full
_refine_ls_number_parameters 312
_refine_ls_number_reflns 6125
_refine_ls_number_restraints 0
_refine_ls_restrained_S_all 1.064
_refine_ls_R_factor_all 0.0264
_refine_ls_R_factor_gt 0.0224
_refine_ls_shift/su_max 0.002
_refine_ls_shift/su_mean 0.000
_refine_ls_structure_factor_coef Fsqd
_refine_ls_weighting_details 'w=1/[\s^2^(Fo^2^)+(0.0253P)^2^+2.1918P] where P=(Fo^2^+2Fc^2^)/3'
_refine_ls_weighting_scheme calc
_refine_ls_wR_factor_gt 0.0555
_refine_ls_wR_factor_ref 0.0588
_reflns_Friedel_coverage 0.000
_reflns_number_gt 5556
_reflns_number_total 6125
_reflns_threshold_expression 'I > 2\s(I)'
_cod_data_source_file d0sc02283g2.cif
_cod_data_source_block test_a_CCDC5
_cod_original_sg_symbol_H-M 'P 21/n'
_cod_database_code 1558756
_shelx_shelxl_version_number 2017/1
_shelx_space_group_comment
;
The symmetry employed for this shelxl refinement is uniquely defined
by the following loop, which should always be used as a source of
symmetry information in preference to the above space-group names.
They are only intended as comments.
;
_shelx_estimated_absorpt_t_min 0.812
_shelx_estimated_absorpt_t_max 0.854

loop_
_space_group_symop_operation_xyz
'x, y, z'
'-x+1/2, y+1/2, -z+1/2'
'-x, -y, -z'
'x-1/2, -y-1/2, z-1/2'

loop_
_atom_site_label
_atom_site_type_symbol
_atom_site_fract_x
_atom_site_fract_y
_atom_site_fract_z
_atom_site_U_iso_or_equiv
_atom_site_adp_type
_atom_site_occupancy
_atom_site_site_symmetry_order
_atom_site_calc_flag
_atom_site_refinement_flags_posn
_atom_site_refinement_flags_adp
_atom_site_refinement_flags_occupancy
_atom_site_disorder_assembly
_atom_site_disorder_group
B1 B 0.42285(11) 0.5804(2) 0.67353(11) 0.0151(4) Uani 1 1 d . . . . .
N2 N 0.38284(8) 0.52808(14) 0.72405(8) 0.0138(3) Uani 1 1 d . . . . .
Rh3 Rh 0.28583(2) 0.51823(2) 0.61017(2) 0.01192(5) Uani 1 1 d . . . . .
P5 P 0.20996(3) 0.46373(4) 0.48080(2) 0.01493(9) Uani 1 1 d . . . . .
Cl4 Cl 0.17412(3) 0.64329(5) 0.61353(3) 0.02390(10) Uani 1 1 d . . . . .
C6 C 0.24169(12) 0.30088(19) 0.45226(11) 0.0238(4) Uani 1 1 d . . . . .
H6 H 0.302459 0.312879 0.465526 0.029 Uiso 1 1 calc R U . . .
C7 C 0.23860(19) 0.1796(2) 0.50014(15) 0.0508(7) Uani 1 1 d . . . . .
H7A H 0.180591 0.147894 0.481352 0.076 Uiso 1 1 calc R U . . .
H7B H 0.259820 0.207205 0.554402 0.076 Uiso 1 1 calc R U . . .
H7C H 0.273401 0.105416 0.495620 0.076 Uiso 1 1 calc R U . . .
C8 C 0.20079(17) 0.2636(3) 0.36692(13) 0.0483(7) Uani 1 1 d . . . . .
H8A H 0.203670 0.342189 0.336444 0.072 Uiso 1 1 calc R U . . .
H8B H 0.142014 0.239060 0.351229 0.072 Uiso 1 1 calc R U . . .
H8C H 0.230341 0.185701 0.358082 0.072 Uiso 1 1 calc R U . . .
C9 C 0.22643(12) 0.5916(2) 0.41781(11) 0.0264(4) Uani 1 1 d . . . . .
H9 H 0.194411 0.560845 0.363052 0.032 Uiso 1 1 calc R U . . .
C10 C 0.31843(15) 0.6015(3) 0.43471(14) 0.0475(7) Uani 1 1 d . . . . .
H10A H 0.338046 0.512042 0.426203 0.071 Uiso 1 1 calc R U . . .
H10B H 0.351393 0.629476 0.488545 0.071 Uiso 1 1 calc R U . . .
H10C H 0.325136 0.669311 0.400254 0.071 Uiso 1 1 calc R U . . .
C11 C 0.19196(18) 0.7314(2) 0.42601(13) 0.0442(6) Uani 1 1 d . . . . .
H11A H 0.205415 0.799604 0.395738 0.066 Uiso 1 1 calc R U . . .
H11B H 0.217414 0.758604 0.480525 0.066 Uiso 1 1 calc R U . . .
H11C H 0.131007 0.725463 0.407021 0.066 Uiso 1 1 calc R U . . .
C12 C 0.09499(11) 0.4655(2) 0.44765(10) 0.0223(4) Uani 1 1 d . . . . .
H12 H 0.082682 0.554755 0.466028 0.027 Uiso 1 1 calc R U . . .
C13 C 0.06735(13) 0.3562(3) 0.48793(13) 0.0384(5) Uani 1 1 d . . . . .
H13A H 0.008154 0.369866 0.475846 0.058 Uiso 1 1 calc R U . . .
H13B H 0.101322 0.362785 0.543918 0.058 Uiso 1 1 calc R U . . .
H13C H 0.074737 0.265477 0.470006 0.058 Uiso 1 1 calc R U . . .
C14 C 0.03997(13) 0.4638(3) 0.36056(12) 0.0395(6) Uani 1 1 d . . . . .
H14A H 0.057261 0.537711 0.336167 0.059 Uiso 1 1 calc R U . . .
H14B H -0.018740 0.477029 0.350338 0.059 Uiso 1 1 calc R U . . .
H14C H 0.046084 0.375565 0.339279 0.059 Uiso 1 1 calc R U . . .
C15 C 0.40901(10) 0.43582(17) 0.63708(9) 0.0143(3) Uani 1 1 d . . . . .
C16 C 0.37572(10) 0.39459(17) 0.68985(9) 0.0150(3) Uani 1 1 d . . . . .
C17 C 0.36317(12) 0.25994(18) 0.71876(11) 0.0224(4) Uani 1 1 d . . . . .
H17A H 0.307907 0.257710 0.718758 0.034 Uiso 1 1 calc R U . . .
H17B H 0.406710 0.245866 0.771499 0.034 Uiso 1 1 calc R U . . .
H17C H 0.366604 0.187192 0.685153 0.034 Uiso 1 1 calc R U . . .
C18 C 0.43589(10) 0.35382(17) 0.59115(9) 0.0157(3) Uani 1 1 d . . . . .
C19 C 0.46074(11) 0.28776(18) 0.55309(10) 0.0188(4) Uani 1 1 d . . . . .
C20 C 0.48413(12) 0.2056(2) 0.50175(11) 0.0272(4) Uani 1 1 d . . . . .
H20A H 0.444350 0.129932 0.480308 0.041 Uiso 1 1 calc R U . . .
H20B H 0.540716 0.168774 0.531045 0.041 Uiso 1 1 calc R U . . .
H20C H 0.482976 0.263236 0.459571 0.041 Uiso 1 1 calc R U . . .
C21 C 0.47813(10) 0.70844(18) 0.67830(9) 0.0157(3) Uani 1 1 d . . . . .
C22 C 0.56554(11) 0.68564(19) 0.70737(10) 0.0191(4) Uani 1 1 d . . . . .
C23 C 0.61841(11) 0.7927(2) 0.71064(10) 0.0225(4) Uani 1 1 d . . . . .
H23 H 0.676974 0.776272 0.731003 0.027 Uiso 1 1 calc R U . . .
C24 C 0.58808(12) 0.9232(2) 0.68496(10) 0.0225(4) Uani 1 1 d . . . . .
C25 C 0.50301(12) 0.94579(19) 0.65774(10) 0.0204(4) Uani 1 1 d . . . . .
H25 H 0.481477 1.034995 0.640790 0.024 Uiso 1 1 calc R U . . .
C26 C 0.44783(11) 0.84137(18) 0.65442(10) 0.0178(3) Uani 1 1 d . . . . .
C27 C 0.60216(11) 0.5453(2) 0.73535(12) 0.0256(4) Uani 1 1 d . . . . .
H27A H 0.586369 0.483510 0.691045 0.038 Uiso 1 1 calc R U . . .
H27B H 0.580490 0.509446 0.770716 0.038 Uiso 1 1 calc R U . . .
H27C H 0.663380 0.551951 0.762440 0.038 Uiso 1 1 calc R U . . .
C28 C 0.64610(13) 1.0351(2) 0.68392(12) 0.0318(5) Uani 1 1 d . . . . .
H28A H 0.656866 1.024227 0.638367 0.048 Uiso 1 1 calc R U . . .
H28B H 0.699134 1.029421 0.730790 0.048 Uiso 1 1 calc R U . . .
H28C H 0.620040 1.124407 0.681907 0.048 Uiso 1 1 calc R U . . .
C29 C 0.35613(12) 0.87608(19) 0.62451(13) 0.0276(4) Uani 1 1 d . . . . .
H29A H 0.337158 0.923701 0.574872 0.041 Uiso 1 1 calc R U . . .
H29B H 0.347913 0.935438 0.661730 0.041 Uiso 1 1 calc R U . . .
H29C H 0.323720 0.791673 0.617485 0.041 Uiso 1 1 calc R U . . .
C30 C 0.38244(11) 0.56993(19) 0.79822(10) 0.0196(4) Uani 1 1 d . . . . .
C31 C 0.46699(13) 0.5298(2) 0.86375(11) 0.0334(5) Uani 1 1 d . . . . .
H31A H 0.473518 0.430121 0.864480 0.050 Uiso 1 1 calc R U . . .
H31B H 0.469348 0.560323 0.913216 0.050 Uiso 1 1 calc R U . . .
H31C H 0.512261 0.573341 0.855530 0.050 Uiso 1 1 calc R U . . .
C32 C 0.37143(13) 0.72504(19) 0.79449(11) 0.0264(4) Uani 1 1 d . . . . .
H32A H 0.418593 0.768055 0.789176 0.040 Uiso 1 1 calc R U . . .
H32B H 0.369674 0.757549 0.841975 0.040 Uiso 1 1 calc R U . . .
H32C H 0.318961 0.749179 0.749908 0.040 Uiso 1 1 calc R U . . .
C33 C 0.31064(12) 0.50246(19) 0.80881(11) 0.0230(4) Uani 1 1 d . . . . .
H33A H 0.258123 0.516617 0.762261 0.034 Uiso 1 1 calc R U . . .
H33B H 0.306065 0.543274 0.853375 0.034 Uiso 1 1 calc R U . . .
H33C H 0.321555 0.404098 0.817597 0.034 Uiso 1 1 calc R U . . .

loop_
_atom_site_aniso_label
_atom_site_aniso_U_11
_atom_site_aniso_U_22
_atom_site_aniso_U_33
_atom_site_aniso_U_23
_atom_site_aniso_U_13
_atom_site_aniso_U_12
B1 0.0154(9) 0.0167(9) 0.0133(8) 0.0009(7) 0.0064(7) 0.0031(7)
N2 0.0134(7) 0.0144(7) 0.0136(7) -0.0009(5) 0.0059(5) 0.0000(5)
Rh3 0.01190(7) 0.01195(7) 0.01229(7) -0.00100(5) 0.00564(5) 0.00034(4)
P5 0.0151(2) 0.0161(2) 0.0124(2) -0.00035(16) 0.00494(17) -0.00028(16)
Cl4 0.01562(19) 0.0293(2) 0.0245(2) -0.00975(18) 0.00663(17) 0.00452(17)
C6 0.0228(9) 0.0218(9) 0.0228(9) -0.0070(7) 0.0064(8) 0.0024(7)
C7 0.082(2) 0.0205(11) 0.0481(15) 0.0014(10) 0.0270(14) 0.0117(12)
C8 0.0659(17) 0.0403(14) 0.0277(11) -0.0135(10) 0.0102(11) 0.0140(12)
C9 0.0336(10) 0.0267(10) 0.0152(8) 0.0034(7) 0.0072(8) -0.0062(8)
C10 0.0399(13) 0.0661(17) 0.0370(13) 0.0161(12) 0.0172(11) -0.0176(12)
C11 0.0730(17) 0.0219(11) 0.0297(11) 0.0071(9) 0.0150(11) -0.0034(11)
C12 0.0151(8) 0.0303(10) 0.0184(9) -0.0037(7) 0.0043(7) 0.0006(7)
C13 0.0224(10) 0.0520(14) 0.0393(12) 0.0033(11) 0.0120(9) -0.0102(10)
C14 0.0210(10) 0.0673(16) 0.0208(10) -0.0065(10) 0.0003(8) 0.0048(10)
C15 0.0130(7) 0.0137(8) 0.0157(8) 0.0015(6) 0.0059(6) 0.0010(6)
C16 0.0139(8) 0.0146(8) 0.0154(8) 0.0001(6) 0.0054(6) 0.0013(6)
C17 0.0308(10) 0.0161(9) 0.0255(9) 0.0043(7) 0.0171(8) 0.0021(7)
C18 0.0150(8) 0.0154(8) 0.0165(8) 0.0014(6) 0.0068(7) -0.0001(6)
C19 0.0175(8) 0.0208(9) 0.0185(8) -0.0011(7) 0.0081(7) 0.0014(7)
C20 0.0295(10) 0.0313(11) 0.0249(10) -0.0086(8) 0.0157(8) 0.0023(8)
C21 0.0165(8) 0.0187(8) 0.0136(8) -0.0019(6) 0.0081(7) -0.0022(6)
C22 0.0183(8) 0.0256(9) 0.0146(8) -0.0021(7) 0.0084(7) -0.0016(7)
C23 0.0162(8) 0.0342(11) 0.0176(8) -0.0036(8) 0.0079(7) -0.0054(7)
C24 0.0275(9) 0.0273(10) 0.0167(8) -0.0067(7) 0.0135(7) -0.0122(8)
C25 0.0295(10) 0.0176(9) 0.0177(8) -0.0026(7) 0.0136(7) -0.0049(7)
C26 0.0208(8) 0.0187(9) 0.0170(8) -0.0028(7) 0.0113(7) -0.0031(7)
C27 0.0154(8) 0.0288(10) 0.0283(10) 0.0014(8) 0.0056(8) 0.0030(7)
C28 0.0309(11) 0.0385(12) 0.0300(11) -0.0022(9) 0.0168(9) -0.0160(9)
C29 0.0247(10) 0.0152(9) 0.0433(12) 0.0050(8) 0.0152(9) 0.0012(7)
C30 0.0234(9) 0.0236(9) 0.0145(8) -0.0027(7) 0.0108(7) -0.0012(7)
C31 0.0287(11) 0.0530(14) 0.0146(9) -0.0028(9) 0.0059(8) 0.0022(9)
C32 0.0383(11) 0.0219(10) 0.0271(10) -0.0108(8) 0.0219(9) -0.0088(8)
C33 0.0303(10) 0.0234(9) 0.0233(9) -0.0002(7) 0.0192(8) 0.0004(8)

loop_
_atom_type_symbol
_atom_type_description
_atom_type_scat_dispersion_real
_atom_type_scat_dispersion_imag
_atom_type_scat_source
C C 0.0033 0.0016 'International Tables Vol C Tables 4.2.6.8 and 6.1.1.4'
H H 0.0000 0.0000 'International Tables Vol C Tables 4.2.6.8 and 6.1.1.4'
B B 0.0013 0.0007 'International Tables Vol C Tables 4.2.6.8 and 6.1.1.4'
N N 0.0061 0.0033 'International Tables Vol C Tables 4.2.6.8 and 6.1.1.4'
P P 0.1023 0.0942 'International Tables Vol C Tables 4.2.6.8 and 6.1.1.4'
Cl Cl 0.1484 0.1585 'International Tables Vol C Tables 4.2.6.8 and 6.1.1.4'
Rh Rh -1.1178 0.9187 'International Tables Vol C Tables 4.2.6.8 and 6.1.1.4'

loop_
_exptl_crystal_face_index_h
_exptl_crystal_face_index_k
_exptl_crystal_face_index_l
_exptl_crystal_face_perp_dist
0.00 1.00 1.00 0.1250
0.00 -1.00 -1.00 0.0480
1.00 0.00 -1.00 0.1230
-1.00 0.00 1.00 0.1210
1.00 1.00 0.00 0.1450
-1.00 -1.00 0.00 0.0850
0.00 0.00 1.00 0.0840
-1.00 1.00 0.00 0.1470
1.00 -1.00 0.00 0.0570
-1.00 -2.00 -1.00 0.0600
1.00 2.00 1.00 0.1400
2.00 1.00 -1.00 0.1490
-1.00 0.00 -1.00 0.0490
1.00 0.00 1.00 0.1290

loop_
_geom_angle_atom_site_label_1
_geom_angle_atom_site_label_2
_geom_angle_atom_site_label_3
_geom_angle
_geom_angle_site_symmetry_1
_geom_angle_site_symmetry_3
_geom_angle_publ_flag
N2 B1 C15 87.53(13) . . ?
N2 B1 C21 133.27(15) . . ?
C15 B1 C21 136.59(15) . . ?
N2 B1 C16 43.89(9) . . ?
C15 B1 C16 43.69(9) . . ?
C21 B1 C16 166.09(14) . . ?
N2 B1 Rh3 64.24(9) . . ?
C15 B1 Rh3 65.95(9) . . ?
C21 B1 Rh3 137.66(12) . . ?
C16 B1 Rh3 56.08(7) . . ?
C16 N2 C30 130.59(14) . . ?
C16 N2 B1 89.13(12) . . ?
C30 N2 B1 136.03(14) . . ?
C16 N2 Rh3 67.46(8) . . ?
C30 N2 Rh3 131.57(11) . . ?
B1 N2 Rh3 75.47(10) . . ?
C16 Rh3 N2 40.39(6) . . ?
C16 Rh3 C15 39.66(6) . . ?
N2 Rh3 C15 59.35(6) . . ?
C16 Rh3 B1 57.11(7) . . ?
N2 Rh3 B1 40.29(6) . . ?
C15 Rh3 B1 40.69(7) . . ?
C16 Rh3 P5 124.38(5) . . ?
N2 Rh3 P5 162.05(4) . . ?
C15 Rh3 P5 102.94(5) . . ?
B1 Rh3 P5 128.41(5) . . ?
C16 Rh3 Cl4 132.37(5) . . ?
N2 Rh3 Cl4 105.20(5) . . ?
C15 Rh3 Cl4 163.56(5) . . ?
B1 Rh3 Cl4 124.21(5) . . ?
P5 Rh3 Cl4 92.71(3) . . ?
C6 P5 C9 103.38(9) . . ?
C6 P5 C12 109.73(9) . . ?
C9 P5 C12 103.45(9) . . ?
C6 P5 Rh3 114.03(6) . . ?
C9 P5 Rh3 111.39(7) . . ?
C12 P5 Rh3 113.85(6) . . ?
C7 C6 C8 110.01(19) . . ?
C7 C6 P5 113.32(15) . . ?
C8 C6 P5 117.54(14) . . ?
C7 C6 H6 104.9 . . ?
C8 C6 H6 104.9 . . ?
P5 C6 H6 104.9 . . ?
C6 C7 H7A 109.5 . . ?
C6 C7 H7B 109.5 . . ?
H7A C7 H7B 109.5 . . ?
C6 C7 H7C 109.5 . . ?
H7A C7 H7C 109.5 . . ?
H7B C7 H7C 109.5 . . ?
C6 C8 H8A 109.5 . . ?
C6 C8 H8B 109.5 . . ?
H8A C8 H8B 109.5 . . ?
C6 C8 H8C 109.5 . . ?
H8A C8 H8C 109.5 . . ?
H8B C8 H8C 109.5 . . ?
C10 C9 C11 111.1(2) . . ?
C10 C9 P5 111.33(14) . . ?
C11 C9 P5 110.53(15) . . ?
C10 C9 H9 107.9 . . ?
C11 C9 H9 107.9 . . ?
P5 C9 H9 107.9 . . ?
C9 C10 H10A 109.5 . . ?
C9 C10 H10B 109.5 . . ?
H10A C10 H10B 109.5 . . ?
C9 C10 H10C 109.5 . . ?
H10A C10 H10C 109.5 . . ?
H10B C10 H10C 109.5 . . ?
C9 C11 H11A 109.5 . . ?
C9 C11 H11B 109.5 . . ?
H11A C11 H11B 109.5 . . ?
C9 C11 H11C 109.5 . . ?
H11A C11 H11C 109.5 . . ?
H11B C11 H11C 109.5 . . ?
C13 C12 C14 110.95(18) . . ?
C13 C12 P5 111.67(14) . . ?
C14 C12 P5 117.29(14) . . ?
C13 C12 H12 105.3 . . ?
C14 C12 H12 105.3 . . ?
P5 C12 H12 105.3 . . ?
C12 C13 H13A 109.5 . . ?
C12 C13 H13B 109.5 . . ?
H13A C13 H13B 109.5 . . ?
C12 C13 H13C 109.5 . . ?
H13A C13 H13C 109.5 . . ?
H13B C13 H13C 109.5 . . ?
C12 C14 H14A 109.5 . . ?
C12 C14 H14B 109.5 . . ?
H14A C14 H14B 109.5 . . ?
C12 C14 H14C 109.5 . . ?
H14A C14 H14C 109.5 . . ?
H14B C14 H14C 109.5 . . ?
C18 C15 C16 129.35(16) . . ?
C18 C15 B1 140.05(15) . . ?
C16 C15 B1 88.20(13) . . ?
C18 C15 Rh3 129.60(12) . . ?
C16 C15 Rh3 65.87(9) . . ?
B1 C15 Rh3 73.36(9) . . ?
C15 C16 N2 95.03(13) . . ?
C15 C16 C17 133.56(15) . . ?
N2 C16 C17 129.00(15) . . ?
C15 C16 Rh3 74.47(10) . . ?
N2 C16 Rh3 72.15(9) . . ?
C17 C16 Rh3 127.39(12) . . ?
C15 C16 B1 48.11(10) . . ?
N2 C16 B1 46.98(9) . . ?
C17 C16 B1 165.39(14) . . ?
Rh3 C16 B1 66.80(7) . . ?
C16 C17 H17A 109.5 . . ?
C16 C17 H17B 109.5 . . ?
H17A C17 H17B 109.5 . . ?
C16 C17 H17C 109.5 . . ?
H17A C17 H17C 109.5 . . ?
H17B C17 H17C 109.5 . . ?
C19 C18 C15 177.78(18) . . ?
C18 C19 C20 175.35(19) . . ?
C19 C20 H20A 109.5 . . ?
C19 C20 H20B 109.5 . . ?
H20A C20 H20B 109.5 . . ?
C19 C20 H20C 109.5 . . ?
H20A C20 H20C 109.5 . . ?
H20B C20 H20C 109.5 . . ?
C26 C21 C22 118.11(16) . . ?
C26 C21 B1 125.37(15) . . ?
C22 C21 B1 116.50(15) . . ?
C23 C22 C21 120.03(17) . . ?
C23 C22 C27 119.37(16) . . ?
C21 C22 C27 120.60(16) . . ?
C24 C23 C22 121.78(17) . . ?
C24 C23 H23 119.1 . . ?
C22 C23 H23 119.1 . . ?
C25 C24 C23 118.14(17) . . ?
C25 C24 C28 121.16(19) . . ?
C23 C24 C28 120.66(18) . . ?
C24 C25 C26 121.88(18) . . ?
C24 C25 H25 119.1 . . ?
C26 C25 H25 119.1 . . ?
C25 C26 C21 120.03(16) . . ?
C25 C26 C29 118.10(16) . . ?
C21 C26 C29 121.87(15) . . ?
C22 C27 H27A 109.5 . . ?
C22 C27 H27B 109.5 . . ?
H27A C27 H27B 109.5 . . ?
C22 C27 H27C 109.5 . . ?
H27A C27 H27C 109.5 . . ?
H27B C27 H27C 109.5 . . ?
C24 C28 H28A 109.5 . . ?
C24 C28 H28B 109.5 . . ?
H28A C28 H28B 109.5 . . ?
C24 C28 H28C 109.5 . . ?
H28A C28 H28C 109.5 . . ?
H28B C28 H28C 109.5 . . ?
C26 C29 H29A 109.5 . . ?
C26 C29 H29B 109.5 . . ?
H29A C29 H29B 109.5 . . ?
C26 C29 H29C 109.5 . . ?
H29A C29 H29C 109.5 . . ?
H29B C29 H29C 109.5 . . ?
N2 C30 C33 111.28(14) . . ?
N2 C30 C32 106.38(14) . . ?
C33 C30 C32 109.80(15) . . ?
N2 C30 C31 107.87(15) . . ?
C33 C30 C31 110.78(16) . . ?
C32 C30 C31 110.63(17) . . ?
C30 C31 H31A 109.5 . . ?
C30 C31 H31B 109.5 . . ?
H31A C31 H31B 109.5 . . ?
C30 C31 H31C 109.5 . . ?
H31A C31 H31C 109.5 . . ?
H31B C31 H31C 109.5 . . ?
C30 C32 H32A 109.5 . . ?
C30 C32 H32B 109.5 . . ?
H32A C32 H32B 109.5 . . ?
C30 C32 H32C 109.5 . . ?
H32A C32 H32C 109.5 . . ?
H32B C32 H32C 109.5 . . ?
C30 C33 H33A 109.5 . . ?
C30 C33 H33B 109.5 . . ?
H33A C33 H33B 109.5 . . ?
C30 C33 H33C 109.5 . . ?
H33A C33 H33C 109.5 . . ?
H33B C33 H33C 109.5 . . ?

loop_
_geom_bond_atom_site_label_1
_geom_bond_atom_site_label_2
_geom_bond_distance
_geom_bond_site_symmetry_2
_geom_bond_publ_flag
B1 N2 1.519(2) . ?
B1 C15 1.548(3) . ?
B1 C21 1.567(3) . ?
B1 C16 2.078(3) . ?
B1 Rh3 2.274(2) . ?
N2 C16 1.441(2) . ?
N2 C30 1.487(2) . ?
N2 Rh3 2.1162(15) . ?
Rh3 C16 2.0534(17) . ?
Rh3 C15 2.1679(18) . ?
Rh3 P5 2.3157(10) . ?
Rh3 Cl4 2.3516(9) . ?
P5 C6 1.8483(19) . ?
P5 C9 1.849(2) . ?
P5 C12 1.852(2) . ?
C6 C7 1.515(3) . ?
C6 C8 1.521(3) . ?
C6 H6 1.0000 . ?
C7 H7A 0.9800 . ?
C7 H7B 0.9800 . ?
C7 H7C 0.9800 . ?
C8 H8A 0.9800 . ?
C8 H8B 0.9800 . ?
C8 H8C 0.9800 . ?
C9 C10 1.521(3) . ?
C9 C11 1.532(3) . ?
C9 H9 1.0000 . ?
C10 H10A 0.9800 . ?
C10 H10B 0.9800 . ?
C10 H10C 0.9800 . ?
C11 H11A 0.9800 . ?
C11 H11B 0.9800 . ?
C11 H11C 0.9800 . ?
C12 C13 1.520(3) . ?
C12 C14 1.527(3) . ?
C12 H12 1.0000 . ?
C13 H13A 0.9800 . ?
C13 H13B 0.9800 . ?
C13 H13C 0.9800 . ?
C14 H14A 0.9800 . ?
C14 H14B 0.9800 . ?
C14 H14C 0.9800 . ?
C15 C18 1.420(2) . ?
C15 C16 1.436(2) . ?
C16 C17 1.482(2) . ?
C17 H17A 0.9800 . ?
C17 H17B 0.9800 . ?
C17 H17C 0.9800 . ?
C18 C19 1.195(2) . ?
C19 C20 1.465(2) . ?
C20 H20A 0.9800 . ?
C20 H20B 0.9800 . ?
C20 H20C 0.9800 . ?
C21 C26 1.404(3) . ?
C21 C22 1.417(2) . ?
C22 C23 1.388(3) . ?
C22 C27 1.512(3) . ?
C23 C24 1.387(3) . ?
C23 H23 0.9500 . ?
C24 C25 1.382(3) . ?
C24 C28 1.507(3) . ?
C25 C26 1.395(2) . ?
C25 H25 0.9500 . ?
C26 C29 1.508(3) . ?
C27 H27A 0.9800 . ?
C27 H27B 0.9800 . ?
C27 H27C 0.9800 . ?
C28 H28A 0.9800 . ?
C28 H28B 0.9800 . ?
C28 H28C 0.9800 . ?
C29 H29A 0.9800 . ?
C29 H29B 0.9800 . ?
C29 H29C 0.9800 . ?
C30 C33 1.524(3) . ?
C30 C32 1.525(3) . ?
C30 C31 1.530(3) . ?
C31 H31A 0.9800 . ?
C31 H31B 0.9800 . ?
C31 H31C 0.9800 . ?
C32 H32A 0.9800 . ?
C32 H32B 0.9800 . ?
C32 H32C 0.9800 . ?
C33 H33A 0.9800 . ?
C33 H33B 0.9800 . ?
C33 H33C 0.9800 . ?

loop_
_geom_torsion_atom_site_label_1
_geom_torsion_atom_site_label_2
_geom_torsion_atom_site_label_3
_geom_torsion_atom_site_label_4
_geom_torsion
_geom_torsion_site_symmetry_1
_geom_torsion_site_symmetry_2
_geom_torsion_site_symmetry_3
_geom_torsion_site_symmetry_4
_geom_torsion_publ_flag
C15 B1 N2 C16 2.51(12) . . . . ?
C21 B1 N2 C16 -160.79(19) . . . . ?
Rh3 B1 N2 C16 66.91(8) . . . . ?
C15 B1 N2 C30 159.65(18) . . . . ?
C21 B1 N2 C30 -3.6(3) . . . . ?
C16 B1 N2 C30 157.1(2) . . . . ?
Rh3 B1 N2 C30 -135.94(19) . . . . ?
C15 B1 N2 Rh3 -64.41(9) . . . . ?
C21 B1 N2 Rh3 132.29(19) . . . . ?
C16 B1 N2 Rh3 -66.91(8) . . . . ?
C9 P5 C6 C7 176.50(16) . . . . ?
C12 P5 C6 C7 -73.67(18) . . . . ?
Rh3 P5 C6 C7 55.40(18) . . . . ?
C9 P5 C6 C8 -53.3(2) . . . . ?
C12 P5 C6 C8 56.5(2) . . . . ?
Rh3 P5 C6 C8 -174.43(16) . . . . ?
C6 P5 C9 C10 -63.60(18) . . . . ?
C12 P5 C9 C10 -178.03(16) . . . . ?
Rh3 P5 C9 C10 59.27(17) . . . . ?
C6 P5 C9 C11 172.41(15) . . . . ?
C12 P5 C9 C11 57.97(16) . . . . ?
Rh3 P5 C9 C11 -64.72(16) . . . . ?
C6 P5 C12 C13 64.97(17) . . . . ?
C9 P5 C12 C13 174.76(15) . . . . ?
Rh3 P5 C12 C13 -64.20(16) . . . . ?
C6 P5 C12 C14 -64.66(18) . . . . ?
C9 P5 C12 C14 45.13(18) . . . . ?
Rh3 P5 C12 C14 166.17(15) . . . . ?
N2 B1 C15 C18 -164.4(2) . . . . ?
C21 B1 C15 C18 -2.1(4) . . . . ?
C16 B1 C15 C18 -161.9(3) . . . . ?
Rh3 B1 C15 C18 132.8(2) . . . . ?
N2 B1 C15 C16 -2.52(12) . . . . ?
C21 B1 C15 C16 159.8(2) . . . . ?
Rh3 B1 C15 C16 -65.32(9) . . . . ?
N2 B1 C15 Rh3 62.81(9) . . . . ?
C21 B1 C15 Rh3 -134.9(2) . . . . ?
C16 B1 C15 Rh3 65.32(9) . . . . ?
C18 C15 C16 N2 167.71(17) . . . . ?
B1 C15 C16 N2 2.66(13) . . . . ?
Rh3 C15 C16 N2 -69.89(9) . . . . ?
C18 C15 C16 C17 4.9(3) . . . . ?
B1 C15 C16 C17 -160.19(19) . . . . ?
Rh3 C15 C16 C17 127.3(2) . . . . ?
C18 C15 C16 Rh3 -122.40(17) . . . . ?
B1 C15 C16 Rh3 72.55(9) . . . . ?
C18 C15 C16 B1 165.0(2) . . . . ?
Rh3 C15 C16 B1 -72.55(9) . . . . ?
C30 N2 C16 C15 -161.91(16) . . . . ?
B1 N2 C16 C15 -2.71(13) . . . . ?
Rh3 N2 C16 C15 71.90(10) . . . . ?
C30 N2 C16 C17 2.1(3) . . . . ?
B1 N2 C16 C17 161.33(18) . . . . ?
Rh3 N2 C16 C17 -124.06(18) . . . . ?
C30 N2 C16 Rh3 126.19(16) . . . . ?
B1 N2 C16 Rh3 -74.61(9) . . . . ?
C30 N2 C16 B1 -159.2(2) . . . . ?
Rh3 N2 C16 B1 74.61(9) . . . . ?
N2 B1 C21 C26 -80.8(2) . . . . ?
C15 B1 C21 C26 123.9(2) . . . . ?
C16 B1 C21 C26 -152.3(5) . . . . ?
Rh3 B1 C21 C26 17.7(3) . . . . ?
N2 B1 C21 C22 101.0(2) . . . . ?
C15 B1 C21 C22 -54.3(3) . . . . ?
C16 B1 C21 C22 29.4(7) . . . . ?
Rh3 B1 C21 C22 -160.57(14) . . . . ?
C26 C21 C22 C23 -0.9(2) . . . . ?
B1 C21 C22 C23 177.51(16) . . . . ?
C26 C21 C22 C27 178.89(16) . . . . ?
B1 C21 C22 C27 -2.7(2) . . . . ?
C21 C22 C23 C24 -1.0(3) . . . . ?
C27 C22 C23 C24 179.28(17) . . . . ?
C22 C23 C24 C25 1.9(3) . . . . ?
C22 C23 C24 C28 -175.63(17) . . . . ?
C23 C24 C25 C26 -1.1(3) . . . . ?
C28 C24 C25 C26 176.47(17) . . . . ?
C24 C25 C26 C21 -0.7(3) . . . . ?
C24 C25 C26 C29 179.45(17) . . . . ?
C22 C21 C26 C25 1.7(2) . . . . ?
B1 C21 C26 C25 -176.53(16) . . . . ?
C22 C21 C26 C29 -178.51(16) . . . . ?
B1 C21 C26 C29 3.3(3) . . . . ?
C16 N2 C30 C33 -47.5(2) . . . . ?
B1 N2 C30 C33 163.30(17) . . . . ?
Rh3 N2 C30 C33 47.4(2) . . . . ?
C16 N2 C30 C32 -167.01(16) . . . . ?
B1 N2 C30 C32 43.7(2) . . . . ?
Rh3 N2 C30 C32 -72.13(18) . . . . ?
C16 N2 C30 C31 74.3(2) . . . . ?
B1 N2 C30 C31 -75.0(2) . . . . ?
Rh3 N2 C30 C31 169.14(13) . . . . ?
